data_4107147
loop_
_publ_author_name
'Matthew J. Kryger'
'Alexander M. Munaretto'
'Jeffrey S. Moore'

_publ_section_title
;
 Structure-Mechanochemical Activity Relationships for Cyclobutane
 Mechanophores
;
_journal_name_full 'Journal of the American Chemical Society'
_journal_page_first 18992
_journal_page_last 18998
_journal_paper_doi 10.1021/ja2086728
_journal_volume 133
_journal_year 2011
_chemical_formula_moiety 'C10 H10 N2 O4'
_chemical_formula_sum 'C10 H10 N2 O4'
_chemical_formula_weight 222.20
_chemical_name_systematic
; 
? 
;
_space_group_IT_number 60
_symmetry_cell_setting orthorhombic
_symmetry_space_group_name_Hall '-P 2n 2ab'
_symmetry_space_group_name_H-M 'P b c n'
_atom_sites_solution_hydrogens geom
_atom_sites_solution_primary direct
_atom_sites_solution_secondary difmap
_audit_creation_method SHELXL-97
_audit_update_record
; 
2008-07-21   text and data added, srw 
;
_cell_angle_alpha 90.00
_cell_angle_beta 90.00
_cell_angle_gamma 90.00
_cell_formula_units_Z 4
_cell_length_a 11.6500(4)
_cell_length_b 5.8419(3)
_cell_length_c 15.9102(7)
_cell_measurement_reflns_used 3338
_cell_measurement_temperature 193(2)
_cell_measurement_theta_max 27.88
_cell_measurement_theta_min 3.50
_cell_volume 1082.82(8)
_computing_cell_refinement 'SAINT V7.23A (Bruker, 2005)'
_computing_data_collection 'APEX2 V2.0-1 (Bruker, 2004)'
_computing_data_reduction
; 
SAINT V7.23A, XPREP V2005/2, SADABS V2007/4, TWINABS V2007/5 
(Bruker, 2005 & 2007) 
;
_computing_molecular_graphics 'SHELXTL V6.12 (Bruker, 2005)'
_computing_publication_material 'XCIF V6.12 (Bruker, 2005)'
_computing_structure_refinement 'SHELXTL V6.12 (Bruker, 2005)'
_computing_structure_solution 'SHELXTL V6.12 (Bruker, 2005)'
_diffrn_ambient_temperature 193(2)
_diffrn_measured_fraction_theta_full 0.997
_diffrn_measured_fraction_theta_max 0.997
_diffrn_measurement_device 'Bruker Kappa/ApexII CCD'
_diffrn_measurement_method 'profile data from \f and \w scans'
_diffrn_radiation_monochromator graphite
_diffrn_radiation_source 'fine-focus sealed tube'
_diffrn_radiation_type MoK\a
_diffrn_radiation_wavelength 0.71073
_diffrn_radiation_wavelength_id ba13cas
_diffrn_reflns_av_R_equivalents 0.0261
_diffrn_reflns_av_sigmaI/netI 0.0156
_diffrn_reflns_limit_h_max 15
_diffrn_reflns_limit_h_min -15
_diffrn_reflns_limit_k_max 7
_diffrn_reflns_limit_k_min -7
_diffrn_reflns_limit_l_max 21
_diffrn_reflns_limit_l_min -21
_diffrn_reflns_number 10025
_diffrn_reflns_theta_full 28.40
_diffrn_reflns_theta_max 28.40
_diffrn_reflns_theta_min 3.10
_exptl_absorpt_coefficient_mu 0.107
_exptl_absorpt_correction_T_max 0.9923
_exptl_absorpt_correction_T_min 0.9560
_exptl_absorpt_correction_type integration
_exptl_absorpt_process_details 'SHELXTL/XPREP V2005/2 (Bruker, 2005)'
_exptl_crystal_colour colourless
_exptl_crystal_density_diffrn 1.363
_exptl_crystal_description tabular
_exptl_crystal_F_000 464
_exptl_crystal_id ba13cas
_exptl_crystal_preparation
; 
The data crystal was mounted using oil (Parantone-N, Exxon) to a 
0.3 mm cryo-loop (Hampton Research) with the (-1 0 0) scattering 
planes roughly normal to the spindle axis. 
;
_exptl_crystal_size_max 0.56
_exptl_crystal_size_mid 0.51
_exptl_crystal_size_min 0.08
_refine_diff_density_max 0.338
_refine_diff_density_min -0.221
_refine_diff_density_rms 0.058
_refine_ls_extinction_method none
_refine_ls_goodness_of_fit_ref 1.069
_refine_ls_hydrogen_treatment refall
_refine_ls_matrix_type full
_refine_ls_number_parameters 93
_refine_ls_number_reflns 1352
_refine_ls_number_restraints 0
_refine_ls_restrained_S_all 1.069
_refine_ls_R_factor_all 0.0428
_refine_ls_R_factor_gt 0.0364
_refine_ls_shift/su_max 0.001
_refine_ls_shift/su_mean 0.000
_refine_ls_structure_factor_coef Fsqd
_refine_ls_weighting_details 'calc w=1/[\s^2^(Fo^2^)+(0.0603P)^2^+0.3992P] where P=(Fo^2^+2Fc^2^)/3'
_refine_ls_weighting_scheme calc
_refine_ls_wR_factor_gt 0.0912
_refine_ls_wR_factor_ref 0.0974
_reflns_number_gt 1149
_reflns_number_total 1352
_reflns_threshold_expression >2sigma(I)
_cod_data_source_file ja2086728_si_002.cif
_cod_data_source_block ba13cas
_cod_original_sg_symbol_Hall '-P 2n 2ab '
_cod_original_sg_symbol_H-M 'P b c n '
_cod_database_code 4107147

loop_
_symmetry_equiv_pos_as_xyz
'x, y, z'
'-x+1/2, -y+1/2, z+1/2'
'-x, y, -z+1/2'
'x+1/2, -y+1/2, -z'
'-x, -y, -z'
'x-1/2, y-1/2, -z-1/2'
'x, -y, z-1/2'
'-x-1/2, y-1/2, z'

loop_
_atom_site_label
_atom_site_type_symbol
_atom_site_fract_x
_atom_site_fract_y
_atom_site_fract_z
_atom_site_U_iso_or_equiv
_atom_site_adp_type
_atom_site_occupancy
_atom_site_symmetry_multiplicity
_atom_site_calc_flag
C1 C 0.61955(9) 0.2323(2) 0.16703(7) 0.0214(3) Uani 1 1 d
C2 C 0.56918(9) 0.14927(19) 0.25059(7) 0.0186(3) Uani 1 1 d
C3 C 0.56436(11) -0.1169(2) 0.26219(8) 0.0239(3) Uani 1 1 d
H3A H 0.6133(13) -0.196(3) 0.2239(10) 0.024(3) Uiso 1 1 d
H3B H 0.5771(14) -0.160(3) 0.3209(11) 0.033(4) Uiso 1 1 d
C4 C 0.62030(10) 0.2825(2) 0.31923(8) 0.0235(3) Uani 1 1 d
C5 C 0.63729(16) 0.1544(3) 0.02254(9) 0.0421(4) Uani 1 1 d
H5A H 0.6012(17) 0.293(4) 0.0065(12) 0.048(5) Uiso 1 1 d
H5B H 0.7224(19) 0.167(4) 0.0258(13) 0.057(6) Uiso 1 1 d
H5C H 0.616(2) 0.033(4) -0.0154(15) 0.066(7) Uiso 1 1 d
N1 N 0.65700(11) 0.3841(2) 0.37464(8) 0.0382(3) Uani 1 1 d
O1 O 0.59223(7) 0.09171(16) 0.10482(5) 0.0274(2) Uani 1 1 d
O2 O 0.67463(9) 0.40593(16) 0.16044(6) 0.0337(3) Uani 1 1 d

loop_
_atom_site_aniso_label
_atom_site_aniso_U_11
_atom_site_aniso_U_22
_atom_site_aniso_U_33
_atom_site_aniso_U_23
_atom_site_aniso_U_13
_atom_site_aniso_U_12
C1 0.0177(5) 0.0245(6) 0.0221(5) 0.0013(4) 0.0024(4) 0.0013(4)
C2 0.0167(5) 0.0206(5) 0.0186(5) 0.0001(4) 0.0001(4) 0.0003(4)
C3 0.0262(6) 0.0192(6) 0.0264(6) 0.0022(4) 0.0029(5) 0.0037(4)
C4 0.0208(5) 0.0261(6) 0.0235(6) 0.0018(5) -0.0014(4) -0.0009(4)
C5 0.0524(9) 0.0535(10) 0.0203(7) -0.0007(6) 0.0107(6) -0.0076(8)
N1 0.0409(7) 0.0413(7) 0.0324(7) -0.0041(5) -0.0110(5) -0.0061(5)
O1 0.0286(5) 0.0347(5) 0.0189(4) -0.0020(4) 0.0042(3) -0.0046(4)
O2 0.0378(5) 0.0295(5) 0.0338(5) 0.0008(4) 0.0101(4) -0.0095(4)

loop_
_atom_type_symbol
_atom_type_description
_atom_type_scat_dispersion_real
_atom_type_scat_dispersion_imag
_atom_type_scat_source
C C 0.0033 0.0016 'International Tables Vol C Tables 4.2.6.8 and 6.1.1.4'
H H 0.0000 0.0000 'International Tables Vol C Tables 4.2.6.8 and 6.1.1.4'
N N 0.0061 0.0033 'International Tables Vol C Tables 4.2.6.8 and 6.1.1.4'
O O 0.0106 0.0060 'International Tables Vol C Tables 4.2.6.8 and 6.1.1.4'

loop_
_exptl_crystal_face_index_h
_exptl_crystal_face_index_k
_exptl_crystal_face_index_l
_exptl_crystal_face_perp_dist
-1.00 0.00 0.00 0.2500
1.00 0.00 0.00 0.2200
1.00 -1.00 0.00 0.2300
-1.00 1.00 0.00 0.2100
-1.00 -1.00 0.00 0.2900
-1.00 4.00 1.00 0.2300
0.00 0.00 -1.00 0.0400
0.00 0.00 1.00 0.0300

loop_
_geom_angle_atom_site_label_1
_geom_angle_atom_site_label_2
_geom_angle_atom_site_label_3
_geom_angle
_geom_angle_site_symmetry_1
_geom_angle_site_symmetry_3
O2 C1 O1 125.79(11) . .
O2 C1 C2 123.10(11) . .
O1 C1 C2 111.10(9) . .
C4 C2 C1 108.81(9) . .
C4 C2 C3 116.95(10) . .
C1 C2 C3 115.48(10) . .
C4 C2 C2 114.49(10) . 3_655
C1 C2 C2 111.89(10) . 3_655
C3 C2 C2 88.03(6) . 3_655
C3 C3 C2 90.30(6) 3_655 .
C3 C3 H3A 114.8(9) 3_655 .
C2 C3 H3A 112.5(9) . .
C3 C3 H3B 112.7(10) 3_655 .
C2 C3 H3B 111.4(10) . .
H3A C3 H3B 113.1(13) . .
N1 C4 C2 177.52(13) . .
O1 C5 H5A 107.3(12) . .
O1 C5 H5B 109.3(12) . .
H5A C5 H5B 113.0(17) . .
O1 C5 H5C 106.5(14) . .
H5A C5 H5C 110.3(19) . .
H5B C5 H5C 110.1(18) . .
C1 O1 C5 115.39(11) . .

loop_
_geom_bond_atom_site_label_1
_geom_bond_atom_site_label_2
_geom_bond_distance
_geom_bond_site_symmetry_2
C1 O2 1.2048(15) .
C1 O1 1.3249(15) .
C1 C2 1.5321(15) .
C2 C4 1.4674(16) .
C2 C3 1.5667(16) .
C2 C2 1.612(2) 3_655
C3 C3 1.549(2) 3_655
C3 H3A 0.953(16) .
C3 H3B 0.979(18) .
C4 N1 1.1454(18) .
C5 O1 1.4572(16) .
C5 H5A 0.95(2) .
C5 H5B 1.00(2) .
C5 H5C 0.97(2) .

loop_
_geom_torsion_atom_site_label_1
_geom_torsion_atom_site_label_2
_geom_torsion_atom_site_label_3
_geom_torsion_atom_site_label_4
_geom_torsion
_geom_torsion_site_symmetry_1
_geom_torsion_site_symmetry_4
O2 C1 C2 C4 -12.55(15) . .
O1 C1 C2 C4 168.76(10) . .
O2 C1 C2 C3 -146.39(12) . .
O1 C1 C2 C3 34.91(13) . .
O2 C1 C2 C2 114.96(11) . 3_655
O1 C1 C2 C2 -63.74(10) . 3_655
C4 C2 C3 C3 130.34(12) . 3_655
C1 C2 C3 C3 -99.64(12) . 3_655
C2 C2 C3 C3 13.74(12) 3_655 3_655
O2 C1 O1 C5 2.01(18) . .
C2 C1 O1 C5 -179.34(11) . .
